data_1555834
loop_
_publ_author_name
'Dwight, Stephen J.'
'Levin, Sergiy'

_publ_section_title
;
 Scalable Regioselective Synthesis of Rhodamine Dyes.
;
_journal_issue 20
_journal_name_full 'Organic letters'
_journal_page_first 5316
_journal_page_last 5319
_journal_paper_doi 10.1021/acs.orglett.6b02635
_journal_volume 18
_journal_year 2016
_chemical_formula_moiety 'C9 H6 O5'
_chemical_formula_sum 'C9 H6 O5'
_chemical_formula_weight 194.14
_space_group_crystal_system monoclinic
_space_group_IT_number 7
_space_group_name_Hall 'P -2yc'
_space_group_name_H-M_alt 'P 1 c 1'
_atom_sites_solution_hydrogens mixed
_atom_sites_solution_primary direct
_audit_creation_date 2015-05-06
_audit_creation_method
;
Olex2 1.2
(compiled 2015.01.26 svn.r3150 for OlexSys, GUI svn.r4998)
;
_cell_angle_alpha 90
_cell_angle_beta 91.943(2)
_cell_angle_gamma 90
_cell_formula_units_Z 4
_cell_length_a 7.26017(16)
_cell_length_b 9.48057(19)
_cell_length_c 11.4368(3)
_cell_measurement_reflns_used 4268
_cell_measurement_temperature 100.05(10)
_cell_measurement_theta_max 74.8930
_cell_measurement_theta_min 6.0090
_cell_volume 786.75(3)
_computing_cell_refinement
;
CrysAlisPro, Agilent Technologies,
Version 1.171.37.35 (release 13-08-2014 CrysAlis171 .NET)
(compiled Aug 13 2014,18:06:01)
;
_computing_data_collection
;
CrysAlisPro, Agilent Technologies,
Version 1.171.37.35 (release 13-08-2014 CrysAlis171 .NET)
(compiled Aug 13 2014,18:06:01)
;
_computing_data_reduction
;
CrysAlisPro, Agilent Technologies,
Version 1.171.37.35 (release 13-08-2014 CrysAlis171 .NET)
(compiled Aug 13 2014,18:06:01)
;
_computing_molecular_graphics 'Olex2 (Dolomanov et al., 2009)'
_computing_publication_material 'Olex2 (Dolomanov et al., 2009)'
_computing_structure_refinement 'ShelXL (Sheldrick, 2008)'
_computing_structure_solution 'ShelXS (Sheldrick, 2008)'
_diffrn_ambient_environment N~2~
_diffrn_ambient_temperature 100.05(10)
_diffrn_detector 'CCD plate'
_diffrn_detector_area_resol_mean 4.1587
_diffrn_detector_type Onyx
_diffrn_measured_fraction_theta_full 0.996
_diffrn_measured_fraction_theta_max 0.994
_diffrn_measurement_details
;
#__ type_ start__ end____ width___ exp.time_
  1 omega  -91.00   -8.00   1.0000    1.0000
omega____ theta____ kappa____ phi______ frames
    -      -41.9419  125.0000  -30.0000 83

#__ type_ start__ end____ width___ exp.time_
  2 omega   78.00  119.00   1.0000    1.0000
omega____ theta____ kappa____ phi______ frames
    -       41.9419  125.0000   90.0000 41

#__ type_ start__ end____ width___ exp.time_
  3 omega   59.00  171.00   1.0000    3.0000
omega____ theta____ kappa____ phi______ frames
    -      107.0000   15.0000   60.0000 112

#__ type_ start__ end____ width___ exp.time_
  4 omega   89.00  178.00   1.0000    3.0000
omega____ theta____ kappa____ phi______ frames
    -      107.0000  111.0000 -120.0000 89

#__ type_ start__ end____ width___ exp.time_
  5 omega  144.00  172.00   1.0000    3.0000
omega____ theta____ kappa____ phi______ frames
    -      107.0000  111.0000 -150.0000 28

#__ type_ start__ end____ width___ exp.time_
  6 omega   82.00  168.00   1.0000    3.0000
omega____ theta____ kappa____ phi______ frames
    -      107.0000   45.0000 -150.0000 86

#__ type_ start__ end____ width___ exp.time_
  7 omega   81.00  129.00   1.0000    3.0000
omega____ theta____ kappa____ phi______ frames
    -      107.0000  111.0000 -150.0000 48

#__ type_ start__ end____ width___ exp.time_
  8 omega   31.00   69.00   1.0000    3.0000
omega____ theta____ kappa____ phi______ frames
    -      107.0000  -30.0000 -180.0000 38

#__ type_ start__ end____ width___ exp.time_
  9 omega   27.00   61.00   1.0000    3.0000
omega____ theta____ kappa____ phi______ frames
    -      107.0000 -111.0000 -120.0000 34

#__ type_ start__ end____ width___ exp.time_
 10 omega   80.00  112.00   1.0000    3.0000
omega____ theta____ kappa____ phi______ frames
    -      107.0000 -111.0000 -120.0000 32

#__ type_ start__ end____ width___ exp.time_
 11 omega   69.00  106.00   1.0000    3.0000
omega____ theta____ kappa____ phi______ frames
    -      107.0000 -111.0000 -180.0000 37

#__ type_ start__ end____ width___ exp.time_
 12 omega   29.00   95.00   1.0000    3.0000
omega____ theta____ kappa____ phi______ frames
    -      107.0000 -111.0000  -30.0000 66

#__ type_ start__ end____ width___ exp.time_
 13 omega   79.00   92.00   1.0000    3.0000
omega____ theta____ kappa____ phi______ frames
    -      107.0000 -111.0000    0.0000 13

#__ type_ start__ end____ width___ exp.time_
 14 omega   65.00  105.00   1.0000    3.0000
omega____ theta____ kappa____ phi______ frames
    -      107.0000 -118.0000   48.0000 40

#__ type_ start__ end____ width___ exp.time_
 15 omega   45.00   75.00   1.0000    3.0000
omega____ theta____ kappa____ phi______ frames
    -      107.0000 -111.0000    0.0000 30

#__ type_ start__ end____ width___ exp.time_
 16 omega   29.00  107.00   1.0000    3.0000
omega____ theta____ kappa____ phi______ frames
    -      107.0000  -94.0000   60.0000 78

#__ type_ start__ end____ width___ exp.time_
 17 omega   39.00  127.00   1.0000    3.0000
omega____ theta____ kappa____ phi______ frames
    -      107.0000  -61.0000  120.0000 88

#__ type_ start__ end____ width___ exp.time_
 18 omega   31.00   57.00   1.0000    3.0000
omega____ theta____ kappa____ phi______ frames
    -      107.0000  -30.0000   30.0000 26

#__ type_ start__ end____ width___ exp.time_
 19 omega   34.00   76.00   1.0000    3.0000
omega____ theta____ kappa____ phi______ frames
    -      107.0000  -45.0000  -30.0000 42

#__ type_ start__ end____ width___ exp.time_
 20 omega   28.00   99.00   1.0000    3.0000
omega____ theta____ kappa____ phi______ frames
    -      107.0000 -111.0000  -60.0000 71

#__ type_ start__ end____ width___ exp.time_
 21 omega   29.00   61.00   1.0000    3.0000
omega____ theta____ kappa____ phi______ frames
    -      107.0000 -111.0000 -180.0000 32

#__ type_ start__ end____ width___ exp.time_
 22 omega -113.00  -16.00   1.0000    1.0000
omega____ theta____ kappa____ phi______ frames
    -      -41.9419  -57.0000  120.0000 97

#__ type_ start__ end____ width___ exp.time_
 23 omega -119.00  -10.00   1.0000    1.0000
omega____ theta____ kappa____ phi______ frames
    -      -41.9419  -77.0000 -120.0000 109
;
_diffrn_measurement_device 'four-circle diffractometer'
_diffrn_measurement_device_type 'Xcalibur, Onyx, Nova'
_diffrn_measurement_method '\w scans'
_diffrn_orient_matrix_UB_11 0.0894963000
_diffrn_orient_matrix_UB_12 -0.0059502000
_diffrn_orient_matrix_UB_13 0.1239961000
_diffrn_orient_matrix_UB_21 -0.0221946000
_diffrn_orient_matrix_UB_22 0.1609562000
_diffrn_orient_matrix_UB_23 0.0113872000
_diffrn_orient_matrix_UB_31 -0.1912862000
_diffrn_orient_matrix_UB_32 -0.0213953000
_diffrn_orient_matrix_UB_33 0.0515650000
_diffrn_radiation_monochromator mirror
_diffrn_radiation_probe x-ray
_diffrn_radiation_type CuK\a
_diffrn_radiation_wavelength 1.54184
_diffrn_reflns_av_R_equivalents 0.0471
_diffrn_reflns_av_unetI/netI 0.0470
_diffrn_reflns_Laue_measured_fraction_full 0.996
_diffrn_reflns_Laue_measured_fraction_max 0.994
_diffrn_reflns_limit_h_max 8
_diffrn_reflns_limit_h_min -9
_diffrn_reflns_limit_k_max 11
_diffrn_reflns_limit_k_min -11
_diffrn_reflns_limit_l_max 14
_diffrn_reflns_limit_l_min -14
_diffrn_reflns_number 6659
_diffrn_reflns_point_group_measured_fraction_full 0.742
_diffrn_reflns_point_group_measured_fraction_max 0.730
_diffrn_reflns_theta_full 67.684
_diffrn_reflns_theta_max 74.704
_diffrn_reflns_theta_min 4.664
_diffrn_source 'sealed X-ray tube'
_diffrn_source_type 'Nova (Cu) X-ray Source'
_exptl_absorpt_coefficient_mu 1.186
_exptl_absorpt_correction_T_max 0.939
_exptl_absorpt_correction_T_min 0.875
_exptl_absorpt_correction_type analytical
_exptl_absorpt_process_details
;
CrysAlisPro, Agilent Technologies,
Version 1.171.37.35 (release 13-08-2014 CrysAlis171 .NET)
(compiled Aug 13 2014,18:06:01)
Analytical numeric absorption correction using a multifaceted crystal
			model based on expressions derived by R.C. Clark & J.S. Reid.
(Clark, R. C. & Reid, J. S. (1995). Acta Cryst. A51, 887-897)
Empirical absorption correction using spherical harmonics,
 implemented in SCALE3 ABSPACK scaling algorithm.
;
_exptl_crystal_colour colourless
_exptl_crystal_colour_primary colourless
_exptl_crystal_density_diffrn 1.639
_exptl_crystal_description 'rect. Prism'
_exptl_crystal_F_000 400
_exptl_crystal_recrystallization_method 'Crystals grown from ethylacetate/heptane'
_exptl_crystal_size_max 0.1455
_exptl_crystal_size_mid 0.0751
_exptl_crystal_size_min 0.0618
_refine_diff_density_max 0.241
_refine_diff_density_min -0.277
_refine_diff_density_rms 0.048
_refine_ls_abs_structure_details
;
 Classical Flack method preferred over Parsons because s.u. lower.
;
_refine_ls_abs_structure_Flack 0.0(3)
_refine_ls_extinction_method none
_refine_ls_goodness_of_fit_ref 1.037
_refine_ls_hydrogen_treatment mixed
_refine_ls_matrix_type full
_refine_ls_number_parameters 285
_refine_ls_number_reflns 2356
_refine_ls_number_restraints 16
_refine_ls_restrained_S_all 1.034
_refine_ls_R_factor_all 0.0415
_refine_ls_R_factor_gt 0.0385
_refine_ls_shift/su_max 0.000
_refine_ls_shift/su_mean 0.000
_refine_ls_structure_factor_coef Fsqd
_refine_ls_weighting_details 'w=1/[\s^2^(Fo^2^)+(0.0613P)^2^+0.1326P] where P=(Fo^2^+2Fc^2^)/3'
_refine_ls_weighting_scheme calc
_refine_ls_wR_factor_gt 0.1005
_refine_ls_wR_factor_ref 0.1035
_reflns_Friedel_coverage 0.462
_reflns_Friedel_fraction_full 0.487
_reflns_Friedel_fraction_max 0.463
_reflns_number_gt 2227
_reflns_number_total 2356
_reflns_threshold_expression 'I > 2\s(I)'
_cod_data_source_file ol6b02635_si_004.cif
_cod_data_source_block cs2179
_cod_database_code 1555834
_chemical_oxdiff_formula 'C9 H6 O5'
_chemical_oxdiff_usercomment 'Laurent Bernad (Promega sample 48569)'
_shelx_space_group_comment
;
The symmetry employed for this shelxl refinement is uniquely defined
by the following loop, which should always be used as a source of
symmetry information in preference to the above space-group names.
They are only intended as comments.
;
_reflns_odcompleteness_completeness 99.60
_reflns_odcompleteness_iscentric 1
_reflns_odcompleteness_theta 66.97
_olex2_refinement_description
;
1. Fixed Uiso
 At 1.2 times of:
  All C(H) groups, All C(H,H) groups
 At 1.5 times of:
  All O(H) groups
2. Restrained distances
 O4-H4A = H10B-O10 = O9-H9A = H5B-O5 = O8A-H8A = O8B-H8B = O3-H3
 0.84 with sigma of 0.02
 O10-H4A = O4-H10B = H8A-O6_$2
 1.79 with sigma of 0.04
 O5-H9A = O9-H5B = H3-O1_$1
 1.83 with sigma of 0.04
 H8B-O4_$3
 2.5 with sigma of 0.04
3. Others
 Sof(O8B)=Sof(H8B)=Sof(H17A)=1-FVAR(1)
 Sof(O8A)=Sof(H8A)=Sof(H17)=FVAR(1)
 Sof(H5B)=Sof(H10B)=1-FVAR(2)
 Sof(H4A)=Sof(H9A)=FVAR(2)
4.a Ternary CH refined with riding coordinates:
 C8(H8), C17(H17), C17(H17A)
4.b Aromatic/amide H refined with riding coordinates:
 C3(H1), C5(H5), C6(H6), C12(H12), C14(H14), C15(H15)
;
_shelx_shelxl_version_number 2014/7
_olex2_date_sample_data_collection 2015-04-29
_olex2_date_sample_submission 2015-04-28
_olex2_exptl_crystal_mounting_method 'Cryoloop with Krytox oil'
_olex2_submission_original_sample_id 'Promega 48569'
_olex2_submission_special_instructions 'No special instructions were received'

loop_
_space_group_symop_operation_xyz
'x, y, z'
'x, -y, z+1/2'

loop_
_atom_site_label
_atom_site_type_symbol
_atom_site_fract_x
_atom_site_fract_y
_atom_site_fract_z
_atom_site_U_iso_or_equiv
_atom_site_adp_type
_atom_site_occupancy
_atom_site_site_symmetry_order
_atom_site_calc_flag
_atom_site_refinement_flags_posn
_atom_site_refinement_flags_occupancy
_atom_site_disorder_assembly
_atom_site_disorder_group
O1 O 0.6941(4) -0.0884(3) 0.4798(3) 0.0323(6) Uani 1 1 d D . . .
O2 O 0.7043(4) 0.0316(2) 0.6476(2) 0.0278(5) Uani 1 1 d . . . .
O3 O 0.5269(4) 0.1610(3) 0.7757(2) 0.0314(6) Uani 1 1 d D . . .
H3 H 0.578(7) 0.150(5) 0.844(3) 0.047 Uiso 1 1 d DR . . .
O4 O 0.3840(6) 0.6492(3) 0.5314(3) 0.0553(10) Uani 1 1 d D . . .
H4A H 0.310(11) 0.718(6) 0.521(12) 0.083 Uiso 0.54(5) 1 d DR P A 1
O5 O 0.2754(4) 0.5942(3) 0.3516(3) 0.0339(7) Uani 1 1 d D . . .
H5B H 0.244(16) 0.680(5) 0.355(11) 0.051 Uiso 0.46(5) 1 d DR P A 2
C1 C 0.5800(4) 0.1540(3) 0.4896(3) 0.0237(7) Uani 1 1 d . . . .
C2 C 0.5753(4) 0.2446(4) 0.5841(3) 0.0230(7) Uani 1 1 d . . . .
C3 C 0.5067(5) 0.3798(4) 0.5718(3) 0.0238(7) Uani 1 1 d . . . .
H1 H 0.5049 0.4428 0.6364 0.029 Uiso 1 1 calc R . . .
C4 C 0.4401(5) 0.4205(4) 0.4609(3) 0.0243(7) Uani 1 1 d . . . .
C5 C 0.4456(5) 0.3284(4) 0.3645(3) 0.0267(8) Uani 1 1 d . . . .
H5 H 0.4010 0.3588 0.2897 0.032 Uiso 1 1 calc R . . .
C6 C 0.5162(5) 0.1934(4) 0.3788(3) 0.0249(7) Uani 1 1 d . . . .
H6 H 0.5206 0.1299 0.3147 0.030 Uiso 1 1 calc R . . .
C7 C 0.6607(5) 0.0185(4) 0.5327(4) 0.0252(7) Uani 1 1 d . . . .
C8 C 0.6542(5) 0.1730(3) 0.6917(4) 0.0258(7) Uani 1 1 d . . . .
H8 H 0.7661 0.2241 0.7226 0.031 Uiso 1 1 calc R . . .
C9 C 0.3614(5) 0.5641(4) 0.4470(3) 0.0275(8) Uani 1 1 d . . . .
O6 O -0.1570(4) 1.5956(3) 0.4087(3) 0.0372(7) Uani 1 1 d D . . .
O7 O -0.1613(4) 1.4831(3) 0.2378(3) 0.0368(7) Uani 1 1 d . . . .
O8A O 0.0028(6) 1.3465(5) 0.1067(4) 0.0313(13) Uani 0.577(8) 1 d D P B 1
H8A H -0.043(13) 1.382(8) 0.045(5) 0.047 Uiso 0.577(8) 1 d DR P B 1
O8B O -0.2602(8) 1.2964(5) 0.1466(5) 0.0305(15) Uani 0.423(8) 1 d D P B 2
H8B H -0.276(7) 1.304(12) 0.073(3) 0.046 Uiso 0.423(8) 1 d DR P B 2
O9 O 0.1231(4) 0.8505(3) 0.3443(3) 0.0320(6) Uani 1 1 d D . . .
H9A H 0.163(12) 0.769(4) 0.356(9) 0.048 Uiso 0.54(5) 1 d DR P A 1
O10 O 0.2404(5) 0.9042(3) 0.5222(3) 0.0407(8) Uani 1 1 d D . . .
H10B H 0.283(19) 0.822(6) 0.513(11) 0.061 Uiso 0.46(5) 1 d DR P A 2
C10 C -0.0485(5) 1.3527(4) 0.3936(3) 0.0244(7) Uani 1 1 d . . . .
C11 C -0.0460(5) 1.2649(4) 0.2977(3) 0.0260(7) Uani 1 1 d . . . .
C12 C 0.0187(5) 1.1278(4) 0.3065(3) 0.0237(7) Uani 1 1 d . . . .
H12 H 0.0210 1.0678 0.2401 0.028 Uiso 1 1 calc R . . .
C13 C 0.0804(5) 1.0813(3) 0.4163(3) 0.0239(7) Uani 1 1 d . . . .
C14 C 0.0795(5) 1.1707(3) 0.5144(3) 0.0239(7) Uani 1 1 d . . . .
H14 H 0.1243 1.1367 0.5882 0.029 Uiso 1 1 calc R . . .
C15 C 0.0137(5) 1.3089(4) 0.5046(3) 0.0255(7) Uani 1 1 d . . . .
H15 H 0.0114 1.3701 0.5703 0.031 Uiso 1 1 calc R . . .
C16 C -0.1261(6) 1.4904(4) 0.3541(4) 0.0318(8) Uani 1 1 d . . . .
C17 C -0.1184(6) 1.3416(4) 0.1912(4) 0.0312(8) Uani 1 1 d . . . .
H17 H -0.2344 1.2954 0.1611 0.037 Uiso 0.577(8) 1 calc R P B 1
H17A H -0.0209 1.3485 0.1318 0.037 Uiso 0.423(8) 1 calc R P B 2
C18 C 0.1527(5) 0.9339(4) 0.4273(3) 0.0250(7) Uani 1 1 d . . . .

loop_
_atom_site_aniso_label
_atom_site_aniso_U_11
_atom_site_aniso_U_22
_atom_site_aniso_U_33
_atom_site_aniso_U_23
_atom_site_aniso_U_13
_atom_site_aniso_U_12
O1 0.0389(15) 0.0208(12) 0.0371(15) -0.0063(10) 0.0009(11) 0.0070(10)
O2 0.0313(12) 0.0202(10) 0.0316(13) -0.0018(10) -0.0028(10) 0.0046(10)
O3 0.0351(15) 0.0302(12) 0.0292(15) 0.0031(11) 0.0057(11) 0.0038(11)
O4 0.101(3) 0.0249(13) 0.0391(18) -0.0055(12) -0.0080(17) 0.0255(15)
O5 0.0369(14) 0.0211(12) 0.0432(17) 0.0077(10) -0.0056(12) 0.0026(10)
C1 0.0229(15) 0.0168(14) 0.032(2) -0.0014(13) 0.0038(14) 0.0031(13)
C2 0.0216(15) 0.0207(15) 0.0269(19) -0.0009(12) 0.0026(12) -0.0014(12)
C3 0.0230(15) 0.0179(14) 0.0306(19) -0.0035(12) 0.0038(13) -0.0018(12)
C4 0.0242(16) 0.0199(14) 0.0291(19) 0.0023(12) 0.0042(13) -0.0025(12)
C5 0.0288(17) 0.0235(15) 0.028(2) 0.0026(13) 0.0023(14) 0.0004(13)
C6 0.0277(17) 0.0225(15) 0.0248(18) -0.0021(13) 0.0044(14) -0.0012(13)
C7 0.0233(16) 0.0180(13) 0.0345(18) -0.0012(13) 0.0024(13) 0.0009(12)
C8 0.0267(16) 0.0181(14) 0.0326(18) -0.0016(13) 0.0013(13) 0.0033(12)
C9 0.0295(17) 0.0205(14) 0.032(2) 0.0022(13) 0.0014(14) -0.0020(13)
O6 0.0388(16) 0.0221(12) 0.0514(19) 0.0004(11) 0.0103(13) 0.0058(10)
O7 0.0472(16) 0.0292(13) 0.0342(15) 0.0062(11) 0.0042(12) 0.0165(12)
O8A 0.031(3) 0.030(2) 0.033(3) 0.0116(19) 0.0068(19) 0.0016(18)
O8B 0.034(3) 0.027(2) 0.029(3) 0.002(2) -0.005(2) 0.001(2)
O9 0.0325(12) 0.0199(11) 0.0436(17) -0.0029(10) 0.0012(11) 0.0002(10)
O10 0.0560(18) 0.0228(13) 0.0425(18) 0.0027(11) -0.0119(14) 0.0097(12)
C10 0.0227(15) 0.0225(14) 0.0282(19) 0.0040(13) 0.0055(14) 0.0000(13)
C11 0.0249(16) 0.0245(15) 0.0287(19) 0.0059(13) 0.0023(13) 0.0041(13)
C12 0.0225(15) 0.0229(15) 0.0257(18) 0.0019(13) 0.0014(13) 0.0022(12)
C13 0.0219(16) 0.0163(14) 0.034(2) 0.0016(12) 0.0045(14) 0.0020(12)
C14 0.0253(15) 0.0223(16) 0.0244(18) 0.0045(12) 0.0041(13) -0.0012(12)
C15 0.0258(16) 0.0217(15) 0.0291(19) 0.0000(14) 0.0040(14) -0.0014(13)
C16 0.0319(19) 0.0285(16) 0.035(2) 0.0091(14) 0.0068(15) 0.0064(14)
C17 0.0349(18) 0.0325(16) 0.0262(18) 0.0055(14) 0.0028(14) 0.0129(15)
C18 0.0267(16) 0.0201(14) 0.0285(19) 0.0022(12) 0.0044(13) 0.0019(13)

loop_
_atom_type_symbol
_atom_type_description
_atom_type_scat_dispersion_real
_atom_type_scat_dispersion_imag
_atom_type_scat_source
C C 0.0181 0.0091 'International Tables Vol C Tables 4.2.6.8 and 6.1.1.4'
H H 0.0000 0.0000 'International Tables Vol C Tables 4.2.6.8 and 6.1.1.4'
O O 0.0492 0.0322 'International Tables Vol C Tables 4.2.6.8 and 6.1.1.4'

loop_
_exptl_crystal_face_index_h
_exptl_crystal_face_index_k
_exptl_crystal_face_index_l
_exptl_crystal_face_perp_dist
_exptl_oxdiff_crystal_face_indexfrac_h
_exptl_oxdiff_crystal_face_indexfrac_k
_exptl_oxdiff_crystal_face_indexfrac_l
_exptl_oxdiff_crystal_face_x
_exptl_oxdiff_crystal_face_y
_exptl_oxdiff_crystal_face_z
0 1 -1 0.0312 -0.0002 1.0004 -1.0014 -0.1301 0.1496 -0.0730
0 -1 1 0.0312 0.0002 -1.0004 1.0014 0.1301 -0.1496 0.0730
0 -1 -1 0.0309 -0.0003 -1.0015 -0.9977 -0.1178 -0.1726 -0.0300
0 1 1 0.0309 0.0003 1.0015 0.9977 0.1178 0.1726 0.0300
-1 0 0 0.0710 -0.9997 -0.0005 -0.0013 -0.0896 0.0221 0.1912
1 0 0 0.0710 0.9997 0.0005 0.0013 0.0896 -0.0221 -0.1912

loop_
_geom_angle_atom_site_label_1
_geom_angle_atom_site_label_2
_geom_angle_atom_site_label_3
_geom_angle
C7 O2 C8 111.3(3)
C8 O3 H3 112(4)
C9 O4 H4A 109(8)
C9 O5 H5B 108(8)
C2 C1 C6 122.1(3)
C2 C1 C7 107.3(3)
C6 C1 C7 130.6(3)
C1 C2 C8 109.9(3)
C3 C2 C1 121.1(3)
C3 C2 C8 129.0(3)
C2 C3 H1 121.3
C2 C3 C4 117.5(3)
C4 C3 H1 121.3
C3 C4 C5 121.5(3)
C3 C4 C9 118.1(3)
C5 C4 C9 120.4(3)
C4 C5 H5 120.0
C6 C5 C4 120.0(4)
C6 C5 H5 120.0
C1 C6 C5 117.9(3)
C1 C6 H6 121.1
C5 C6 H6 121.1
O1 C7 O2 121.4(3)
O1 C7 C1 129.9(4)
O2 C7 C1 108.7(3)
O2 C8 C2 102.8(3)
O2 C8 H8 110.7
O3 C8 O2 110.2(3)
O3 C8 C2 111.5(3)
O3 C8 H8 110.7
C2 C8 H8 110.7
O4 C9 O5 124.1(3)
O4 C9 C4 117.6(3)
O5 C9 C4 118.3(3)
C16 O7 C17 111.5(3)
C17 O8A H8A 112(7)
C17 O8B H8B 118(5)
C18 O9 H9A 115(7)
C18 O10 H10B 106(9)
C11 C10 C15 122.1(3)
C11 C10 C16 107.7(3)
C15 C10 C16 130.2(4)
C10 C11 C12 121.5(3)
C10 C11 C17 109.9(3)
C12 C11 C17 128.6(4)
C11 C12 H12 121.3
C11 C12 C13 117.5(3)
C13 C12 H12 121.3
C12 C13 C14 121.3(3)
C12 C13 C18 118.3(3)
C14 C13 C18 120.4(3)
C13 C14 H14 119.6
C15 C14 C13 120.8(3)
C15 C14 H14 119.6
C10 C15 C14 116.8(3)
C10 C15 H15 121.6
C14 C15 H15 121.6
O6 C16 O7 121.5(4)
O6 C16 C10 130.3(4)
O7 C16 C10 108.2(4)
O7 C17 C11 102.7(3)
O7 C17 H17 109.6
O7 C17 H17A 110.3
O8A C17 O7 112.5(4)
O8A C17 C11 112.7(4)
O8A C17 H17 109.6
O8B C17 O7 106.6(4)
O8B C17 C11 116.2(4)
O8B C17 H17A 110.3
C11 C17 H17 109.6
C11 C17 H17A 110.3
O9 C18 O10 125.2(3)
O9 C18 C13 118.5(3)
O10 C18 C13 116.3(3)

loop_
_geom_bond_atom_site_label_1
_geom_bond_atom_site_label_2
_geom_bond_distance
O1 C7 1.209(5)
O2 C7 1.348(5)
O2 C8 1.481(4)
O3 H3 0.86(2)
O3 C8 1.360(5)
O4 H4A 0.85(3)
O4 C9 1.265(5)
O5 H5B 0.85(2)
O5 C9 1.271(5)
C1 C2 1.381(5)
C1 C6 1.386(5)
C1 C7 1.488(5)
C2 C3 1.381(5)
C2 C8 1.502(5)
C3 H1 0.9500
C3 C4 1.396(5)
C4 C5 1.408(5)
C4 C9 1.484(5)
C5 H5 0.9500
C5 C6 1.386(5)
C6 H6 0.9500
C8 H8 1.0000
O6 C16 1.202(5)
O7 C16 1.347(6)
O7 C17 1.480(4)
O8A H8A 0.83(2)
O8A C17 1.330(7)
O8B H8B 0.85(3)
O8B C17 1.212(7)
O9 H9A 0.84(2)
O9 C18 1.248(5)
O10 H10B 0.84(2)
O10 C18 1.271(5)
C10 C11 1.378(5)
C10 C15 1.396(6)
C10 C16 1.486(5)
C11 C12 1.385(5)
C11 C17 1.498(5)
C12 H12 0.9500
C12 C13 1.390(5)
C13 C14 1.406(5)
C13 C18 1.497(4)
C14 H14 0.9500
C14 C15 1.398(5)
C15 H15 0.9500
C17 H17 1.0000
C17 H17A 1.0000

loop_
_geom_hbond_atom_site_label_D
_geom_hbond_atom_site_label_H
_geom_hbond_atom_site_label_A
_geom_hbond_distance_DH
_geom_hbond_distance_HA
_geom_hbond_distance_DA
_geom_hbond_angle_DHA
_geom_hbond_site_symmetry_A
O3 H3 O1 0.86(2) 1.83(2) 2.684(4) 168(5) 2
O4 H4A O10 0.85(3) 1.84(4) 2.633(4) 155(9) .
O5 H5B O9 0.85(2) 1.84(3) 2.670(3) 166(12) .
O8A H8A O6 0.83(2) 1.76(3) 2.569(6) 163(8) 2_584
O8B H8B O4 0.85(3) 2.54(5) 2.906(7) 107(4) 2_474
O9 H9A O5 0.84(2) 1.85(3) 2.670(3) 168(10) .
O10 H10B O4 0.84(2) 1.81(3) 2.633(4) 166(13) .

loop_
_geom_torsion_atom_site_label_1
_geom_torsion_atom_site_label_2
_geom_torsion_atom_site_label_3
_geom_torsion_atom_site_label_4
_geom_torsion
C1 C2 C3 C4 0.9(5)
C1 C2 C8 O2 0.0(4)
C1 C2 C8 O3 -118.0(3)
C2 C1 C6 C5 -0.1(5)
C2 C1 C7 O1 -178.2(4)
C2 C1 C7 O2 -1.1(4)
C2 C3 C4 C5 -1.2(5)
C2 C3 C4 C9 178.4(3)
C3 C2 C8 O2 -179.4(3)
C3 C2 C8 O3 62.6(4)
C3 C4 C5 C6 0.8(5)
C3 C4 C9 O4 10.5(6)
C3 C4 C9 O5 -169.4(3)
C4 C5 C6 C1 -0.1(5)
C5 C4 C9 O4 -169.9(4)
C5 C4 C9 O5 10.2(5)
C6 C1 C2 C3 -0.2(5)
C6 C1 C2 C8 -179.7(3)
C6 C1 C7 O1 2.2(7)
C6 C1 C7 O2 179.3(4)
C7 O2 C8 O3 118.2(3)
C7 O2 C8 C2 -0.8(4)
C7 C1 C2 C3 -179.9(3)
C7 C1 C2 C8 0.6(4)
C7 C1 C6 C5 179.4(3)
C8 O2 C7 O1 178.5(3)
C8 O2 C7 C1 1.2(4)
C8 C2 C3 C4 -179.8(3)
C9 C4 C5 C6 -178.7(3)
C10 C11 C12 C13 0.4(5)
C10 C11 C17 O7 0.3(4)
C10 C11 C17 O8A 121.5(4)
C10 C11 C17 O8B -115.7(5)
C11 C10 C15 C14 0.1(5)
C11 C10 C16 O6 178.1(4)
C11 C10 C16 O7 -2.0(4)
C11 C12 C13 C14 -0.9(5)
C11 C12 C13 C18 -179.4(3)
C12 C11 C17 O7 -178.9(3)
C12 C11 C17 O8A -57.7(6)
C12 C11 C17 O8B 65.2(6)
C12 C13 C14 C15 1.0(5)
C12 C13 C18 O9 -13.4(5)
C12 C13 C18 O10 166.6(3)
C13 C14 C15 C10 -0.6(5)
C14 C13 C18 O9 168.1(3)
C14 C13 C18 O10 -11.9(5)
C15 C10 C11 C12 0.0(5)
C15 C10 C11 C17 -179.3(3)
C15 C10 C16 O6 -1.6(7)
C15 C10 C16 O7 178.3(4)
C16 O7 C17 O8A -123.0(4)
C16 O7 C17 O8B 121.0(5)
C16 O7 C17 C11 -1.6(5)
C16 C10 C11 C12 -179.8(3)
C16 C10 C11 C17 1.0(4)
C16 C10 C15 C14 179.8(4)
C17 O7 C16 O6 -177.9(4)
C17 O7 C16 C10 2.3(5)
C17 C11 C12 C13 179.5(4)
C18 C13 C14 C15 179.4(3)
